data_7718946
loop_
_publ_author_name
'Zhang, Yunxiao'
'Xu, Guangsheng'
'Li, Ke'
'Jia, Wei'
'Dong, Xiaoyu'

_publ_section_title
;
 Structural chemistry of antimony(III) oxalates with lone pairs:
 polyhedral distortion [SbO<sub>4</sub>F<sub>2</sub>], &#x3c0;-conjugation
 [C<sub>2</sub>O<sub>4</sub>], and birefringence tuning.
;
_journal_issue 28
_journal_name_full 'Dalton transactions (Cambridge, England : 2003)'
_journal_page_first 11078
_journal_page_last 11083
_journal_paper_doi 10.1039/d5dt01253h
_journal_volume 54
_journal_year 2025
_chemical_formula_moiety 'C6 F4 O12 Sb2, 2(H2 O), 4(H4 N)'
_chemical_formula_sum 'C6 H20 F4 N4 O14 Sb2'
_chemical_formula_weight 691.76
_space_group_crystal_system monoclinic
_space_group_IT_number 14
_space_group_name_Hall '-P 2yn'
_space_group_name_H-M_alt 'P 1 21/n 1'
_atom_sites_solution_hydrogens difmap
_atom_sites_solution_primary dual
_atom_sites_solution_secondary difmap
_audit_creation_date 2025-02-27
_audit_creation_method
;
Olex2 1.5
(compiled 2022.04.07 svn.rca3783a0 for OlexSys, GUI svn.r6498)
;
_audit_update_record
;
2025-04-01 deposited with the CCDC.	2025-06-24 downloaded from the CCDC.
;
_cell_angle_alpha 90
_cell_angle_beta 94.628(2)
_cell_angle_gamma 90
_cell_formula_units_Z 2
_cell_length_a 8.6392(5)
_cell_length_b 9.8051(5)
_cell_length_c 11.7908(6)
_cell_measurement_reflns_used 9398
_cell_measurement_temperature 298(2)
_cell_measurement_theta_max 27.506
_cell_measurement_theta_min 3.501
_cell_volume 995.52(9)
_computing_cell_refinement 'SAINT V8.40B (Bruker, 2016)'
_computing_data_collection 'Bruker D8 Venture diffractometer'
_computing_data_reduction 'SAINT V8.40B (Bruker, 2016)'
_computing_molecular_graphics 'Olex2 1.5 (Dolomanov et al., 2009)'
_computing_publication_material 'Olex2 1.5 (Dolomanov et al., 2009)'
_computing_structure_refinement 'SHELXL 2019/3 (Sheldrick, 2015)'
_computing_structure_solution 'SHELXT 2018/2 (Sheldrick, 2018)'
_diffrn_ambient_temperature 298(2)
_diffrn_detector 'Bruker PHOTON-II area detector'
_diffrn_detector_area_resol_mean 7.4
_diffrn_detector_type 'CMOS-PHOTONII area detector'
_diffrn_measured_fraction_theta_full 0.968
_diffrn_measured_fraction_theta_max 0.975
_diffrn_measurement_device 'three-circle diffractometer'
_diffrn_measurement_device_type 'Bruker PHOTON-II area detector'
_diffrn_measurement_method 'phi and omega scans'
_diffrn_radiation_monochromator graphite
_diffrn_radiation_probe x-ray
_diffrn_radiation_type MoK\a
_diffrn_radiation_wavelength 0.71073
_diffrn_reflns_av_R_equivalents 0.0554
_diffrn_reflns_av_unetI/netI 0.0222
_diffrn_reflns_Laue_measured_fraction_full 0.968
_diffrn_reflns_Laue_measured_fraction_max 0.975
_diffrn_reflns_limit_h_max 11
_diffrn_reflns_limit_h_min -11
_diffrn_reflns_limit_k_max 12
_diffrn_reflns_limit_k_min -12
_diffrn_reflns_limit_l_max 15
_diffrn_reflns_limit_l_min -15
_diffrn_reflns_number 29432
_diffrn_reflns_point_group_measured_fraction_full 0.968
_diffrn_reflns_point_group_measured_fraction_max 0.975
_diffrn_reflns_theta_full 25.242
_diffrn_reflns_theta_max 27.511
_diffrn_reflns_theta_min 2.705
_diffrn_source 'sealed X-ray tube'
_diffrn_source_current 1.4
_diffrn_source_power 0.07
_diffrn_source_target Mo
_diffrn_source_voltage 50.0
_diffrn_standards_number 0
_exptl_absorpt_coefficient_mu 2.825
_exptl_absorpt_correction_T_max 0.7456
_exptl_absorpt_correction_T_min 0.6682
_exptl_absorpt_correction_type multi-scan
_exptl_absorpt_process_details
;
SADABS-2016/2 (Bruker,2016/2) was used for absorption correction.
wR2(int) was 0.0993 before and 0.0615 after correction.
The Ratio of minimum to maximum transmission is 0.8962.
The \l/2 correction factor is Not present.
;
_exptl_crystal_colour 'clear light colourless'
_exptl_crystal_colour_lustre clear
_exptl_crystal_colour_modifier light
_exptl_crystal_colour_primary colourless
_exptl_crystal_density_diffrn 2.308
_exptl_crystal_density_method 'not measured'
_exptl_crystal_description block
_exptl_crystal_F_000 668
_exptl_crystal_size_max 0.13
_exptl_crystal_size_mid 0.12
_exptl_crystal_size_min 0.1
_refine_diff_density_max 0.488
_refine_diff_density_min -0.692
_refine_diff_density_rms 0.086
_refine_ls_extinction_method none
_refine_ls_goodness_of_fit_ref 1.081
_refine_ls_hydrogen_treatment constr
_refine_ls_matrix_type full
_refine_ls_number_parameters 146
_refine_ls_number_reflns 2229
_refine_ls_number_restraints 6
_refine_ls_restrained_S_all 1.080
_refine_ls_R_factor_all 0.0253
_refine_ls_R_factor_gt 0.0226
_refine_ls_shift/su_max 0.001
_refine_ls_shift/su_mean 0.000
_refine_ls_structure_factor_coef Fsqd
_refine_ls_weighting_details 'w=1/[\s^2^(Fo^2^)+(0.0282P)^2^+1.3996P] where P=(Fo^2^+2Fc^2^)/3'
_refine_ls_weighting_scheme calc
_refine_ls_wR_factor_gt 0.0599
_refine_ls_wR_factor_ref 0.0623
_reflns_Friedel_coverage 0.000
_reflns_number_gt 2050
_reflns_number_total 2229
_reflns_threshold_expression 'I > 2\s(I)'
_cod_data_source_file d5dt01253h2.cif
_cod_data_source_block 86-b
_cod_depositor_comments
;
The following automatic conversions were performed:

data item '_diffrn_radiation_probe' value 'X-ray' was changed to
'x-ray' in accordance with the
/home/data/users/saulius/crontab/automatic-downloads/rss-feeds/RSC/lib/dictionaries/cif_core.dic
dictionary named 'cif_core.dic' version 2.4.2 last updated on
2011-04-26.

Automatic conversion script
Id: cif_fix_values 8170 2020-07-09 18:12:32Z antanas 

 Adding full bibliography for 7718945--7718946.cif.
;
_cod_database_code 7718946
_shelx_shelxl_version_number 2019/3
_shelx_space_group_comment
;
The symmetry employed for this shelxl refinement is uniquely defined
by the following loop, which should always be used as a source of
symmetry information in preference to the above space-group names.
They are only intended as comments.
;
_shelx_estimated_absorpt_t_max 0.765
_shelx_estimated_absorpt_t_min 0.710
_olex2_refinement_description
;
1. Fixed Uiso
 At 1.2 times of:
  All N(H,H,H,H) groups
 At 1.5 times of:
  All O(H,H) groups
2. Uiso/Uaniso restraints and constraints
O8 \\sim O8A: within 2A with sigma of 0.01 and sigma for terminal atoms of 0.02
within 2A
3. Others
 Sof(O8A)=Sof(H8AA)=Sof(H8AB)=1-FVAR(1)
 Sof(O8)=Sof(H8A)=Sof(H8B)=FVAR(1)
4.a Riding coordinates:
 N9(H9A), N9(H9B,H9C,H9D), N7(H7A), N7(H7B,H7C,H7D), O8(H8A,H8B), O8A(H8AA,H8AB)
;
_olex2_submission_special_instructions 'No special instructions were received'

loop_
_space_group_symop_operation_xyz
'x, y, z'
'-x+1/2, y+1/2, -z+1/2'
'-x, -y, -z'
'x-1/2, -y-1/2, z-1/2'

loop_
_atom_site_label
_atom_site_type_symbol
_atom_site_fract_x
_atom_site_fract_y
_atom_site_fract_z
_atom_site_U_iso_or_equiv
_atom_site_adp_type
_atom_site_occupancy
_atom_site_site_symmetry_order
_atom_site_calc_flag
_atom_site_refinement_flags_posn
_atom_site_refinement_flags_adp
_atom_site_refinement_flags_occupancy
_atom_site_disorder_assembly
_atom_site_disorder_group
Sb1 Sb 0.12777(2) 0.40353(2) 0.74008(2) 0.02661(9) Uani 1 1 d . . . . .
F1 F -0.0256(2) 0.4706(2) 0.85281(15) 0.0405(4) Uani 1 1 d . . . . .
F2 F 0.1926(2) 0.59015(17) 0.75181(16) 0.0362(4) Uani 1 1 d . . . . .
O5 O 0.3904(2) 0.3817(2) 0.72226(17) 0.0317(4) Uani 1 1 d . . . . .
O1 O -0.1896(2) 0.5450(2) 0.45365(17) 0.0336(4) Uani 1 1 d . . . . .
O2 O -0.0877(3) 0.4967(3) 0.62804(17) 0.0408(5) Uani 1 1 d . . . . .
O3 O 0.2496(2) 0.3781(2) 0.91377(17) 0.0347(5) Uani 1 1 d . . . . .
O6 O 0.6209(2) 0.3532(3) 0.81779(19) 0.0388(5) Uani 1 1 d . . . . .
C3 C 0.4787(3) 0.3631(3) 0.8123(2) 0.0268(5) Uani 1 1 d . . . . .
N9 N -0.1714(3) 0.3207(3) 1.0171(2) 0.0337(5) Uani 1 1 d . . . . .
H9A H -0.221304 0.377504 1.060438 0.040 Uiso 1 1 d R U . . .
H9B H -0.197104 0.339034 0.944138 0.040 Uiso 1 1 d R U . . .
H9C H -0.069404 0.331104 1.032008 0.040 Uiso 1 1 d R U . . .
H9D H -0.197634 0.235204 1.032008 0.040 Uiso 1 1 d R U . . .
O4 O 0.4712(3) 0.3261(3) 1.01311(18) 0.0444(6) Uani 1 1 d . . . . .
C2 C 0.3957(3) 0.3547(3) 0.9236(2) 0.0296(6) Uani 1 1 d . . . . .
C1 C -0.0797(3) 0.5121(3) 0.5233(2) 0.0289(6) Uani 1 1 d . . . . .
N7 N 0.7728(4) 0.1524(3) 0.6993(3) 0.0482(7) Uani 1 1 d . . . . .
H7A H 0.753782 0.165579 0.624801 0.058 Uiso 1 1 d R U . . .
H7B H 0.833692 0.079779 0.711381 0.058 Uiso 1 1 d R U . . .
H7C H 0.819992 0.225579 0.730531 0.058 Uiso 1 1 d R U . . .
H7D H 0.683632 0.138769 0.730531 0.058 Uiso 1 1 d R U . . .
O8 O 0.483(2) 0.6175(13) 0.5939(9) 0.054(2) Uani 0.54(3) 1 d . U P A 1
H8A H 0.456761 0.548581 0.631478 0.082 Uiso 0.54(3) 1 d R U P A 1
H8B H 0.407221 0.672131 0.594918 0.082 Uiso 0.54(3) 1 d R U P A 1
O8A O 0.546(2) 0.5925(14) 0.6011(11) 0.050(2) Uani 0.46(3) 1 d . U P A 2
H8AA H 0.505222 0.519703 0.624054 0.076 Uiso 0.46(3) 1 d R U P A 2
H8AB H 0.619152 0.572253 0.559884 0.076 Uiso 0.46(3) 1 d R U P A 2

loop_
_atom_site_aniso_label
_atom_site_aniso_U_11
_atom_site_aniso_U_22
_atom_site_aniso_U_33
_atom_site_aniso_U_23
_atom_site_aniso_U_13
_atom_site_aniso_U_12
Sb1 0.02362(12) 0.02825(13) 0.02865(12) -0.00085(7) 0.00630(7) -0.00110(6)
F1 0.0300(9) 0.0631(12) 0.0296(9) 0.0066(8) 0.0099(7) 0.0095(8)
F2 0.0478(11) 0.0270(9) 0.0344(9) -0.0024(7) 0.0077(8) -0.0027(7)
O5 0.0279(10) 0.0426(12) 0.0247(9) 0.0022(9) 0.0028(8) 0.0010(8)
O1 0.0274(10) 0.0458(12) 0.0271(10) 0.0005(9) -0.0006(8) 0.0068(9)
O2 0.0335(11) 0.0648(16) 0.0243(10) 0.0015(10) 0.0038(8) 0.0143(11)
O3 0.0262(10) 0.0529(13) 0.0254(10) 0.0050(9) 0.0045(8) 0.0068(9)
O6 0.0238(10) 0.0573(14) 0.0354(11) -0.0020(11) 0.0036(8) 0.0030(10)
C3 0.0262(13) 0.0263(13) 0.0281(13) 0.0001(11) 0.0038(10) 0.0014(10)
N9 0.0407(14) 0.0340(13) 0.0263(11) -0.0003(10) 0.0031(10) 0.0009(11)
O4 0.0347(12) 0.0703(17) 0.0278(10) 0.0112(11) 0.0007(9) 0.0138(11)
C2 0.0287(13) 0.0322(14) 0.0280(13) 0.0018(11) 0.0032(10) 0.0030(11)
C1 0.0268(13) 0.0345(15) 0.0254(13) -0.0022(11) 0.0010(10) 0.0048(11)
N7 0.0451(16) 0.0522(18) 0.0500(17) -0.0149(15) 0.0197(13) -0.0101(14)
O8 0.050(6) 0.049(4) 0.067(4) -0.002(3) 0.018(4) -0.015(4)
O8A 0.044(6) 0.048(5) 0.062(4) 0.008(3) 0.024(5) -0.008(4)

loop_
_atom_type_symbol
_atom_type_description
_atom_type_scat_dispersion_real
_atom_type_scat_dispersion_imag
_atom_type_scat_source
C C 0.0033 0.0016 'International Tables Vol C Tables 4.2.6.8 and 6.1.1.4'
H H 0.0000 0.0000 'International Tables Vol C Tables 4.2.6.8 and 6.1.1.4'
F F 0.0171 0.0103 'International Tables Vol C Tables 4.2.6.8 and 6.1.1.4'
N N 0.0061 0.0033 'International Tables Vol C Tables 4.2.6.8 and 6.1.1.4'
O O 0.0106 0.0060 'International Tables Vol C Tables 4.2.6.8 and 6.1.1.4'
Sb Sb -0.5866 1.5461 'International Tables Vol C Tables 4.2.6.8 and 6.1.1.4'

loop_
_geom_angle_atom_site_label_1
_geom_angle_atom_site_label_2
_geom_angle_atom_site_label_3
_geom_angle
_geom_angle_site_symmetry_1
_geom_angle_site_symmetry_3
_geom_angle_publ_flag
F1 Sb1 O5 141.07(8) . . ?
F1 Sb1 O1 137.65(7) . 3_566 ?
F1 Sb1 O2 73.74(7) . . ?
F1 Sb1 O3 74.03(7) . . ?
F2 Sb1 F1 81.25(8) . . ?
F2 Sb1 O5 79.12(8) . . ?
F2 Sb1 O1 77.60(8) . 3_566 ?
F2 Sb1 O2 83.35(9) . . ?
F2 Sb1 O3 85.84(8) . . ?
O5 Sb1 O1 69.06(7) . 3_566 ?
O5 Sb1 O2 135.85(8) . . ?
O2 Sb1 O1 67.72(7) . 3_566 ?
O3 Sb1 O5 71.31(7) . . ?
O3 Sb1 O1 139.18(7) . 3_566 ?
O3 Sb1 O2 147.18(7) . . ?
C3 O5 Sb1 117.82(18) . . ?
C1 O1 Sb1 117.26(18) . 3_566 ?
C1 O2 Sb1 119.47(18) . . ?
C2 O3 Sb1 119.39(18) . . ?
O5 C3 C2 115.4(2) . . ?
O6 C3 O5 125.9(3) . . ?
O6 C3 C2 118.7(2) . . ?
H9A N9 H9B 109.5 . . ?
H9A N9 H9C 109.5 . . ?
H9A N9 H9D 109.5 . . ?
H9B N9 H9C 109.5 . . ?
H9B N9 H9D 109.5 . . ?
H9C N9 H9D 109.5 . . ?
O3 C2 C3 115.8(2) . . ?
O4 C2 O3 124.8(3) . . ?
O4 C2 C3 119.4(3) . . ?
O1 C1 O2 125.6(3) . . ?
O1 C1 C1 117.3(3) . 3_566 ?
O2 C1 C1 117.1(3) . 3_566 ?
H7A N7 H7B 109.5 . . ?
H7A N7 H7C 109.4 . . ?
H7A N7 H7D 109.5 . . ?
H7B N7 H7C 109.5 . . ?
H7B N7 H7D 109.5 . . ?
H7C N7 H7D 109.4 . . ?
H8A O8 H8B 104.5 . . ?
H8AA O8A H8AB 109.5 . . ?

loop_
_geom_bond_atom_site_label_1
_geom_bond_atom_site_label_2
_geom_bond_distance
_geom_bond_site_symmetry_2
_geom_bond_publ_flag
Sb1 F1 2.0591(17) . ?
Sb1 F2 1.9153(17) . ?
Sb1 O5 2.305(2) . ?
Sb1 O1 2.440(2) 3_566 ?
Sb1 O2 2.376(2) . ?
Sb1 O3 2.240(2) . ?
O5 C3 1.269(3) . ?
O1 C1 1.247(3) . ?
O2 C1 1.251(3) . ?
O3 C2 1.279(4) . ?
O6 C3 1.229(3) . ?
C3 C2 1.548(4) . ?
N9 H9A 0.8902 . ?
N9 H9B 0.8896 . ?
N9 H9C 0.8899 . ?
N9 H9D 0.8899 . ?
O4 C2 1.227(3) . ?
C1 C1 1.542(5) 3_566 ?
N7 H7A 0.8901 . ?
N7 H7B 0.8900 . ?
N7 H7C 0.8903 . ?
N7 H7D 0.8900 . ?
O8 H8A 0.8501 . ?
O8 H8B 0.8500 . ?
O8A H8AA 0.8501 . ?
O8A H8AB 0.8500 . ?

loop_
_geom_hbond_atom_site_label_D
_geom_hbond_atom_site_label_H
_geom_hbond_atom_site_label_A
_geom_hbond_distance_DH
_geom_hbond_distance_HA
_geom_hbond_distance_DA
_geom_hbond_angle_DHA
_geom_hbond_site_symmetry_A
_geom_hbond_publ_flag
N9 H9A F2 0.89 2.23 2.881(3) 129.6 3_567 yes
N9 H9A O3 0.89 2.43 3.152(3) 138.3 3_567 yes
N9 H9B O6 0.89 2.08 2.858(3) 145.2 1_455 yes
N9 H9D O5 0.89 2.58 3.141(3) 121.9 4_566 yes
N9 H9D O1 0.89 2.12 2.990(3) 166.4 2_446 yes
N7 H7B O6 0.89 2.29 3.085(4) 149.3 2_646 yes
N7 H7D O2 0.89 2.37 3.091(4) 137.9 2_546 yes
O8 H8A O5 0.85 2.06 2.912(10) 179.6 . yes
O8 H8B O3 0.85 2.43 3.250(19) 162.5 2_556 yes
O8A H8AA O5 0.85 2.08 2.904(11) 162.0 . yes
O8A H8AB O1 0.85 2.17 3.015(16) 173.6 1_655 yes
O8A H8AB O2 0.85 2.70 3.29(2) 128.0 1_655 yes

loop_
_geom_torsion_atom_site_label_1
_geom_torsion_atom_site_label_2
_geom_torsion_atom_site_label_3
_geom_torsion_atom_site_label_4
_geom_torsion
_geom_torsion_site_symmetry_1
_geom_torsion_site_symmetry_2
_geom_torsion_site_symmetry_3
_geom_torsion_site_symmetry_4
_geom_torsion_publ_flag
Sb1 O5 C3 O6 -177.9(2) . . . . ?
Sb1 O5 C3 C2 1.2(3) . . . . ?
Sb1 O1 C1 O2 171.9(3) 3_566 . . . ?
Sb1 O1 C1 C1 -8.3(4) 3_566 . . 3_566 ?
Sb1 O2 C1 O1 171.4(2) . . . . ?
Sb1 O2 C1 C1 -8.4(4) . . . 3_566 ?
Sb1 O3 C2 C3 6.9(3) . . . . ?
Sb1 O3 C2 O4 -172.6(3) . . . . ?
O5 C3 C2 O3 -5.3(4) . . . . ?
O5 C3 C2 O4 174.2(3) . . . . ?
O6 C3 C2 O3 173.9(3) . . . . ?
O6 C3 C2 O4 -6.6(5) . . . . ?
